data_4329902
loop_
_publ_author_name
'David V. Partyka'
'Matthias Zeller'
'Allen D. Hunter'
'Thomas G. Gray'

_publ_section_title
;
 Arylgold(I) Complexes from Base-Assisted Transmetalation: Structures, NMR
 Properties, and Density-Functional Theory Calculations
;
_journal_name_full 'Inorganic Chemistry'
_journal_page_first 8394
_journal_page_last 8401
_journal_paper_doi 10.1021/ic3009464
_journal_volume 51
_journal_year 2012
_chemical_formula_sum 'C36 H47 Au N2'
_chemical_formula_weight 704.72
_chemical_name_systematic
; 
 ? 
;
_space_group_IT_number 15
_symmetry_cell_setting monoclinic
_symmetry_space_group_name_Hall '-C 2yc'
_symmetry_space_group_name_H-M 'C 1 2/c 1'
_atom_sites_solution_hydrogens geom
_atom_sites_solution_primary direct
_atom_sites_solution_secondary difmap
_audit_creation_method SHELXL-97
_cell_angle_alpha 90.00
_cell_angle_beta 114.506(2)
_cell_angle_gamma 90.00
_cell_formula_units_Z 8
_cell_length_a 20.220(2)
_cell_length_b 16.0965(18)
_cell_length_c 23.180(4)
_cell_measurement_reflns_used 8038
_cell_measurement_temperature 100(2)
_cell_measurement_theta_max 31.43
_cell_measurement_theta_min 2.16
_cell_volume 6864.8(16)
_computing_cell_refinement 'Apex2 v2.1-4'
_computing_data_collection 'Apex2 v2.1-4 (Bruker, 2007)'
_computing_data_reduction 'Apex2 v2.1-4'
_computing_molecular_graphics 'SHELXTL 6.14'
_computing_publication_material 'SHELXTL 6.14'
_computing_structure_refinement 'SHELXTL 6.14'
_computing_structure_solution 'SHELXTL 6.14 (Bruker, 2000-2003)'
_diffrn_ambient_temperature 100(2)
_diffrn_measured_fraction_theta_full 0.993
_diffrn_measured_fraction_theta_max 0.993
_diffrn_measurement_device_type 'Bruker AXS SMART APEX CCD diffractometer'
_diffrn_measurement_method '\w scans'
_diffrn_radiation_monochromator graphite
_diffrn_radiation_source 'fine-focus sealed tube'
_diffrn_radiation_type MoK\a
_diffrn_radiation_wavelength 0.71073
_diffrn_reflns_av_R_equivalents 0.0296
_diffrn_reflns_av_sigmaI/netI 0.0356
_diffrn_reflns_limit_h_max 26
_diffrn_reflns_limit_h_min -26
_diffrn_reflns_limit_k_max 21
_diffrn_reflns_limit_k_min -21
_diffrn_reflns_limit_l_max 22
_diffrn_reflns_limit_l_min -30
_diffrn_reflns_number 23055
_diffrn_reflns_theta_full 28.28
_diffrn_reflns_theta_max 28.28
_diffrn_reflns_theta_min 1.68
_diffrn_standards_number 0
_exptl_absorpt_coefficient_mu 4.310
_exptl_absorpt_correction_T_max 0.387
_exptl_absorpt_correction_T_min 0.282
_exptl_absorpt_correction_type multi-scan
_exptl_absorpt_process_details 'Apex2 v2.1-4 (Bruker, 2007)'
_exptl_crystal_colour colourless
_exptl_crystal_density_diffrn 1.364
_exptl_crystal_description block
_exptl_crystal_F_000 2848
_exptl_crystal_size_max 0.40
_exptl_crystal_size_mid 0.38
_exptl_crystal_size_min 0.22
_refine_diff_density_max 0.896
_refine_diff_density_min -0.588
_refine_diff_density_rms 0.102
_refine_ls_extinction_method none
_refine_ls_goodness_of_fit_ref 1.006
_refine_ls_hydrogen_treatment constr
_refine_ls_matrix_type full
_refine_ls_number_parameters 363
_refine_ls_number_reflns 8457
_refine_ls_number_restraints 0
_refine_ls_restrained_S_all 1.006
_refine_ls_R_factor_all 0.0338
_refine_ls_R_factor_gt 0.0241
_refine_ls_shift/su_max 0.002
_refine_ls_shift/su_mean 0.000
_refine_ls_structure_factor_coef Fsqd
_refine_ls_weighting_details 'calc w=1/[\s^2^(Fo^2^)+(0.0207P)^2^+7.9543P] where P=(Fo^2^+2Fc^2^)/3'
_refine_ls_weighting_scheme calc
_refine_ls_wR_factor_gt 0.0491
_refine_ls_wR_factor_ref 0.0527
_reflns_number_gt 7070
_reflns_number_total 8457
_reflns_threshold_expression I>2\s(I)
_cod_data_source_file ic3009464_si_002_8.cif
_cod_data_source_block Cpd_11_08mz043_0m
_cod_original_cell_volume 6864.7(15)
_cod_database_code 4329902

loop_
_symmetry_equiv_pos_as_xyz
'x, y, z'
'-x, y, -z+1/2'
'x+1/2, y+1/2, z'
'-x+1/2, y+1/2, -z+1/2'
'-x, -y, -z'
'x, -y, z-1/2'
'-x+1/2, -y+1/2, -z'
'x+1/2, -y+1/2, z-1/2'

loop_
_atom_site_label
_atom_site_type_symbol
_atom_site_fract_x
_atom_site_fract_y
_atom_site_fract_z
_atom_site_U_iso_or_equiv
_atom_site_adp_type
_atom_site_occupancy
_atom_site_symmetry_multiplicity
_atom_site_calc_flag
_atom_site_refinement_flags
Au1 Au 0.236485(5) 0.319167(6) 0.167011(5) 0.01530(3) Uani 1 1 d .
C1 C 0.24288(14) 0.20886(16) 0.21105(12) 0.0150(5) Uani 1 1 d .
C2 C 0.24215(14) 0.07076(16) 0.22967(13) 0.0177(6) Uani 1 1 d .
H2 H 0.2364 0.0126 0.2223 0.021 Uiso 1 1 calc R
C3 C 0.26490(14) 0.10955(16) 0.28623(13) 0.0177(6) Uani 1 1 d .
H3 H 0.2785 0.0842 0.3265 0.021 Uiso 1 1 calc R
C4 C 0.28406(15) 0.25914(16) 0.32084(12) 0.0165(5) Uani 1 1 d .
C5 C 0.35750(15) 0.27160(18) 0.35918(13) 0.0222(6) Uani 1 1 d .
C6 C 0.37461(17) 0.33551(19) 0.40390(14) 0.0280(7) Uani 1 1 d .
H6 H 0.4241 0.3458 0.4310 0.034 Uiso 1 1 calc R
C7 C 0.32141(17) 0.38409(18) 0.40970(14) 0.0270(7) Uani 1 1 d .
H7 H 0.3345 0.4273 0.4404 0.032 Uiso 1 1 calc R
C8 C 0.24936(17) 0.36978(17) 0.37094(14) 0.0250(6) Uani 1 1 d .
H8 H 0.2131 0.4034 0.3753 0.030 Uiso 1 1 calc R
C9 C 0.22847(15) 0.30682(16) 0.32523(13) 0.0188(6) Uani 1 1 d .
C10 C 0.41702(16) 0.2206(2) 0.35273(16) 0.0321(7) Uani 1 1 d .
H10 H 0.3940 0.1702 0.3270 0.038 Uiso 1 1 calc R
C11 C 0.4525(2) 0.2692(3) 0.31729(19) 0.0638(14) Uani 1 1 d .
H11A H 0.4155 0.2863 0.2760 0.096 Uiso 1 1 calc R
H11B H 0.4887 0.2341 0.3111 0.096 Uiso 1 1 calc R
H11C H 0.4765 0.3185 0.3419 0.096 Uiso 1 1 calc R
C12 C 0.4733(2) 0.1914(3) 0.41685(19) 0.0504(11) Uani 1 1 d .
H12A H 0.5022 0.2389 0.4403 0.076 Uiso 1 1 calc R
H12B H 0.5052 0.1501 0.4104 0.076 Uiso 1 1 calc R
H12C H 0.4485 0.1663 0.4410 0.076 Uiso 1 1 calc R
C13 C 0.14845(16) 0.29171(19) 0.28429(15) 0.0259(6) Uani 1 1 d .
H13 H 0.1445 0.2464 0.2535 0.031 Uiso 1 1 calc R
C14 C 0.11145(19) 0.3690(2) 0.24674(16) 0.0399(8) Uani 1 1 d .
H14A H 0.1128 0.4134 0.2761 0.060 Uiso 1 1 calc R
H14B H 0.0608 0.3560 0.2189 0.060 Uiso 1 1 calc R
H14C H 0.1370 0.3872 0.2211 0.060 Uiso 1 1 calc R
C15 C 0.10951(19) 0.2632(3) 0.32508(19) 0.0536(11) Uani 1 1 d .
H15A H 0.1330 0.2129 0.3484 0.080 Uiso 1 1 calc R
H15B H 0.0585 0.2512 0.2978 0.080 Uiso 1 1 calc R
H15C H 0.1121 0.3072 0.3552 0.080 Uiso 1 1 calc R
C16 C 0.19548(14) 0.11785(15) 0.11669(12) 0.0149(5) Uani 1 1 d .
C17 C 0.12035(14) 0.10657(16) 0.08828(12) 0.0166(5) Uani 1 1 d .
C18 C 0.08905(15) 0.08905(17) 0.02374(13) 0.0216(6) Uani 1 1 d .
H18 H 0.0380 0.0808 0.0028 0.026 Uiso 1 1 calc R
C19 C 0.13117(16) 0.08335(17) -0.01055(13) 0.0213(6) Uani 1 1 d .
H19 H 0.1089 0.0700 -0.0544 0.026 Uiso 1 1 calc R
C20 C 0.20498(16) 0.09693(17) 0.01846(13) 0.0224(6) Uani 1 1 d .
H20 H 0.2331 0.0933 -0.0056 0.027 Uiso 1 1 calc R
C21 C 0.23896(14) 0.11597(16) 0.08302(13) 0.0184(6) Uani 1 1 d .
C22 C 0.07331(15) 0.11628(18) 0.12488(14) 0.0238(6) Uani 1 1 d .
H22 H 0.1068 0.1273 0.1701 0.029 Uiso 1 1 calc R
C23 C 0.0241(3) 0.1915(3) 0.1014(2) 0.090(2) Uani 1 1 d .
H23A H -0.0109 0.1821 0.0575 0.135 Uiso 1 1 calc R
H23B H 0.0535 0.2407 0.1032 0.135 Uiso 1 1 calc R
H23C H -0.0021 0.2003 0.1282 0.135 Uiso 1 1 calc R
C24 C 0.0319(3) 0.0390(3) 0.1240(3) 0.091(2) Uani 1 1 d .
H24A H -0.0038 0.0281 0.0806 0.136 Uiso 1 1 calc R
H24B H 0.0066 0.0463 0.1517 0.136 Uiso 1 1 calc R
H24C H 0.0656 -0.0079 0.1390 0.136 Uiso 1 1 calc R
C25 C 0.31962(15) 0.13691(18) 0.11326(14) 0.0227(6) Uani 1 1 d .
H25 H 0.3323 0.1543 0.1580 0.027 Uiso 1 1 calc R
C26 C 0.36720(17) 0.0631(2) 0.11497(17) 0.0373(8) Uani 1 1 d .
H26A H 0.3590 0.0182 0.1398 0.056 Uiso 1 1 calc R
H26B H 0.4184 0.0798 0.1346 0.056 Uiso 1 1 calc R
H26C H 0.3549 0.0437 0.0717 0.056 Uiso 1 1 calc R
C27 C 0.33515(18) 0.2105(2) 0.07883(18) 0.0381(8) Uani 1 1 d .
H27A H 0.3273 0.1936 0.0359 0.057 Uiso 1 1 calc R
H27B H 0.3857 0.2284 0.1021 0.057 Uiso 1 1 calc R
H27C H 0.3024 0.2565 0.0765 0.057 Uiso 1 1 calc R
C28 C 0.23252(16) 0.42861(16) 0.12152(13) 0.0207(6) Uani 1 1 d .
C29 C 0.16662(18) 0.46230(18) 0.07809(13) 0.0264(7) Uani 1 1 d .
C30 C 0.1655(2) 0.53681(18) 0.04671(14) 0.0312(7) Uani 1 1 d .
H30 H 0.1201 0.5585 0.0178 0.037 Uiso 1 1 calc R
C31 C 0.2285(2) 0.57996(18) 0.05652(15) 0.0351(8) Uani 1 1 d .
C32 C 0.29368(19) 0.54672(18) 0.09858(14) 0.0304(7) Uani 1 1 d .
H32 H 0.3377 0.5747 0.1054 0.037 Uiso 1 1 calc R
C33 C 0.29653(17) 0.47288(17) 0.13143(14) 0.0254(7) Uani 1 1 d .
C34 C 0.09595(18) 0.4184(2) 0.06446(16) 0.0389(8) Uani 1 1 d .
H34A H 0.0984 0.3616 0.0503 0.058 Uiso 1 1 calc R
H34B H 0.0561 0.4484 0.0312 0.058 Uiso 1 1 calc R
H34C H 0.0874 0.4168 0.1031 0.058 Uiso 1 1 calc R
C35 C 0.2260(3) 0.6614(2) 0.02302(18) 0.0508(11) Uani 1 1 d .
H35A H 0.2242 0.7076 0.0499 0.076 Uiso 1 1 calc R
H35B H 0.1827 0.6627 -0.0172 0.076 Uiso 1 1 calc R
H35C H 0.2696 0.6666 0.0148 0.076 Uiso 1 1 calc R
C36 C 0.36956(17) 0.4419(2) 0.17852(16) 0.0332(7) Uani 1 1 d .
H36A H 0.4078 0.4798 0.1791 0.050 Uiso 1 1 calc R
H36B H 0.3785 0.3862 0.1661 0.050 Uiso 1 1 calc R
H36C H 0.3698 0.4396 0.2209 0.050 Uiso 1 1 calc R
N1 N 0.22887(12) 0.13226(13) 0.18432(10) 0.0142(4) Uani 1 1 d .
N2 N 0.26448(12) 0.19401(13) 0.27372(10) 0.0144(4) Uani 1 1 d .

loop_
_atom_site_aniso_label
_atom_site_aniso_U_11
_atom_site_aniso_U_22
_atom_site_aniso_U_33
_atom_site_aniso_U_23
_atom_site_aniso_U_13
_atom_site_aniso_U_12
Au1 0.02071(5) 0.01255(5) 0.01316(5) 0.00053(4) 0.00753(4) -0.00143(4)
C1 0.0145(12) 0.0176(12) 0.0145(13) -0.0001(10) 0.0075(11) -0.0005(10)
C2 0.0203(14) 0.0129(12) 0.0191(14) 0.0018(10) 0.0075(12) 0.0014(10)
C3 0.0212(14) 0.0150(13) 0.0175(14) 0.0043(10) 0.0085(12) 0.0016(10)
C4 0.0220(14) 0.0150(12) 0.0124(13) -0.0012(10) 0.0071(11) -0.0020(10)
C5 0.0185(14) 0.0235(15) 0.0197(15) -0.0001(12) 0.0030(12) 0.0009(11)
C6 0.0254(15) 0.0308(17) 0.0195(15) -0.0059(12) 0.0009(13) -0.0065(13)
C7 0.0376(18) 0.0211(15) 0.0187(15) -0.0066(12) 0.0080(14) -0.0035(13)
C8 0.0347(17) 0.0192(14) 0.0224(16) -0.0027(12) 0.0131(14) 0.0038(12)
C9 0.0236(14) 0.0168(14) 0.0168(14) 0.0004(11) 0.0091(12) 0.0005(11)
C10 0.0168(14) 0.0376(18) 0.0367(19) -0.0095(15) 0.0060(14) -0.0006(13)
C11 0.058(3) 0.105(4) 0.043(2) 0.036(2) 0.035(2) 0.044(3)
C12 0.040(2) 0.066(3) 0.054(3) 0.028(2) 0.030(2) 0.0219(19)
C13 0.0234(15) 0.0285(15) 0.0275(17) -0.0049(13) 0.0121(13) 0.0022(12)
C14 0.0317(18) 0.046(2) 0.0323(19) 0.0079(16) 0.0034(15) 0.0077(16)
C15 0.0253(18) 0.075(3) 0.059(3) 0.031(2) 0.0161(19) 0.0015(19)
C16 0.0217(13) 0.0119(12) 0.0108(13) 0.0001(10) 0.0065(11) -0.0008(10)
C17 0.0198(13) 0.0158(13) 0.0153(13) -0.0008(10) 0.0085(11) 0.0018(10)
C18 0.0195(14) 0.0220(14) 0.0199(15) -0.0007(12) 0.0049(12) 0.0006(11)
C19 0.0279(15) 0.0236(14) 0.0114(13) -0.0028(11) 0.0072(12) -0.0021(12)
C20 0.0294(16) 0.0224(14) 0.0201(15) -0.0040(12) 0.0149(13) -0.0052(12)
C21 0.0195(14) 0.0173(13) 0.0197(14) -0.0017(11) 0.0095(12) -0.0049(11)
C22 0.0188(14) 0.0332(16) 0.0216(15) -0.0055(12) 0.0105(12) -0.0012(12)
C23 0.106(4) 0.119(5) 0.080(4) 0.038(3) 0.073(3) 0.076(4)
C24 0.126(4) 0.084(3) 0.122(4) -0.067(3) 0.111(4) -0.077(3)
C25 0.0210(14) 0.0300(16) 0.0197(15) -0.0063(12) 0.0109(12) -0.0072(12)
C26 0.0253(17) 0.0294(17) 0.050(2) 0.0074(15) 0.0085(16) -0.0005(14)
C27 0.0249(17) 0.0309(17) 0.059(2) 0.0096(17) 0.0180(17) -0.0025(14)
C28 0.0359(16) 0.0131(13) 0.0160(14) -0.0011(10) 0.0137(13) -0.0009(11)
C29 0.0443(18) 0.0194(14) 0.0138(14) -0.0012(12) 0.0104(13) 0.0003(13)
C30 0.057(2) 0.0217(15) 0.0140(15) 0.0041(12) 0.0134(15) 0.0111(15)
C31 0.079(3) 0.0152(14) 0.0226(17) -0.0007(12) 0.0326(18) -0.0008(16)
C32 0.056(2) 0.0196(14) 0.0280(17) -0.0054(13) 0.0292(16) -0.0084(14)
C33 0.0428(18) 0.0189(14) 0.0224(15) -0.0035(12) 0.0213(14) -0.0048(13)
C34 0.0376(19) 0.0361(19) 0.0296(19) 0.0070(15) 0.0006(15) 0.0007(15)
C35 0.104(4) 0.0205(17) 0.038(2) 0.0075(15) 0.040(2) 0.0017(19)
C36 0.0344(18) 0.0337(18) 0.0368(19) -0.0016(15) 0.0201(16) -0.0083(14)
N1 0.0174(11) 0.0151(11) 0.0105(11) -0.0006(8) 0.0062(9) -0.0014(9)
N2 0.0155(10) 0.0150(11) 0.0121(11) -0.0008(8) 0.0053(9) -0.0014(8)

loop_
_atom_type_symbol
_atom_type_description
_atom_type_scat_dispersion_real
_atom_type_scat_dispersion_imag
_atom_type_scat_source
C C 0.0033 0.0016 'International Tables Vol C Tables 4.2.6.8 and 6.1.1.4'
H H 0.0000 0.0000 'International Tables Vol C Tables 4.2.6.8 and 6.1.1.4'
N N 0.0061 0.0033 'International Tables Vol C Tables 4.2.6.8 and 6.1.1.4'
Au Au -2.0133 8.8022 'International Tables Vol C Tables 4.2.6.8 and 6.1.1.4'

loop_
_geom_angle_atom_site_label_1
_geom_angle_atom_site_label_2
_geom_angle_atom_site_label_3
_geom_angle
C1 Au1 C28 178.01(11)
N2 C1 N1 104.1(2)
N2 C1 Au1 128.35(19)
N1 C1 Au1 127.54(19)
C3 C2 N1 106.7(2)
C3 C2 H2 126.7
N1 C2 H2 126.7
C2 C3 N2 106.3(2)
C2 C3 H3 126.9
N2 C3 H3 126.9
C5 C4 C9 123.4(2)
C5 C4 N2 118.1(2)
C9 C4 N2 118.4(2)
C4 C5 C6 116.7(3)
C4 C5 C10 122.6(3)
C6 C5 C10 120.6(3)
C7 C6 C5 121.7(3)
C7 C6 H6 119.1
C5 C6 H6 119.1
C8 C7 C6 119.8(3)
C8 C7 H7 120.1
C6 C7 H7 120.1
C7 C8 C9 121.4(3)
C7 C8 H8 119.3
C9 C8 H8 119.3
C8 C9 C4 116.9(3)
C8 C9 C13 119.9(3)
C4 C9 C13 123.1(2)
C11 C10 C5 110.4(3)
C11 C10 C12 111.0(3)
C5 C10 C12 111.9(3)
C11 C10 H10 107.8
C5 C10 H10 107.8
C12 C10 H10 107.8
C10 C11 H11A 109.5
C10 C11 H11B 109.5
H11A C11 H11B 109.5
C10 C11 H11C 109.5
H11A C11 H11C 109.5
H11B C11 H11C 109.5
C10 C12 H12A 109.5
C10 C12 H12B 109.5
H12A C12 H12B 109.5
C10 C12 H12C 109.5
H12A C12 H12C 109.5
H12B C12 H12C 109.5
C9 C13 C14 111.7(3)
C9 C13 C15 110.5(3)
C14 C13 C15 109.9(3)
C9 C13 H13 108.2
C14 C13 H13 108.2
C15 C13 H13 108.2
C13 C14 H14A 109.5
C13 C14 H14B 109.5
H14A C14 H14B 109.5
C13 C14 H14C 109.5
H14A C14 H14C 109.5
H14B C14 H14C 109.5
C13 C15 H15A 109.5
C13 C15 H15B 109.5
H15A C15 H15B 109.5
C13 C15 H15C 109.5
H15A C15 H15C 109.5
H15B C15 H15C 109.5
C17 C16 C21 123.2(2)
C17 C16 N1 117.4(2)
C21 C16 N1 119.4(2)
C18 C17 C16 117.1(2)
C18 C17 C22 120.6(2)
C16 C17 C22 122.2(2)
C19 C18 C17 121.1(3)
C19 C18 H18 119.5
C17 C18 H18 119.5
C20 C19 C18 120.5(3)
C20 C19 H19 119.7
C18 C19 H19 119.7
C19 C20 C21 120.6(3)
C19 C20 H20 119.7
C21 C20 H20 119.7
C16 C21 C20 117.3(2)
C16 C21 C25 122.7(2)
C20 C21 C25 119.9(2)
C24 C22 C23 112.2(4)
C24 C22 C17 112.5(3)
C23 C22 C17 110.5(3)
C24 C22 H22 107.1
C23 C22 H22 107.1
C17 C22 H22 107.1
C22 C23 H23A 109.5
C22 C23 H23B 109.5
H23A C23 H23B 109.5
C22 C23 H23C 109.5
H23A C23 H23C 109.5
H23B C23 H23C 109.5
C22 C24 H24A 109.5
C22 C24 H24B 109.5
H24A C24 H24B 109.5
C22 C24 H24C 109.5
H24A C24 H24C 109.5
H24B C24 H24C 109.5
C26 C25 C21 112.6(2)
C26 C25 C27 110.7(3)
C21 C25 C27 110.1(2)
C26 C25 H25 107.7
C21 C25 H25 107.7
C27 C25 H25 107.7
C25 C26 H26A 109.5
C25 C26 H26B 109.5
H26A C26 H26B 109.5
C25 C26 H26C 109.5
H26A C26 H26C 109.5
H26B C26 H26C 109.5
C25 C27 H27A 109.5
C25 C27 H27B 109.5
H27A C27 H27B 109.5
C25 C27 H27C 109.5
H27A C27 H27C 109.5
H27B C27 H27C 109.5
C29 C28 C33 117.1(3)
C29 C28 Au1 121.8(2)
C33 C28 Au1 121.1(2)
C30 C29 C28 120.7(3)
C30 C29 C34 119.0(3)
C28 C29 C34 120.4(3)
C31 C30 C29 122.0(3)
C31 C30 H30 119.0
C29 C30 H30 119.0
C32 C31 C30 117.7(3)
C32 C31 C35 121.1(3)
C30 C31 C35 121.2(3)
C31 C32 C33 121.6(3)
C31 C32 H32 119.2
C33 C32 H32 119.2
C32 C33 C28 120.8(3)
C32 C33 C36 118.7(3)
C28 C33 C36 120.4(3)
C29 C34 H34A 109.5
C29 C34 H34B 109.5
H34A C34 H34B 109.5
C29 C34 H34C 109.5
H34A C34 H34C 109.5
H34B C34 H34C 109.5
C31 C35 H35A 109.5
C31 C35 H35B 109.5
H35A C35 H35B 109.5
C31 C35 H35C 109.5
H35A C35 H35C 109.5
H35B C35 H35C 109.5
C33 C36 H36A 109.5
C33 C36 H36B 109.5
H36A C36 H36B 109.5
C33 C36 H36C 109.5
H36A C36 H36C 109.5
H36B C36 H36C 109.5
C1 N1 C2 111.4(2)
C1 N1 C16 123.8(2)
C2 N1 C16 124.3(2)
C1 N2 C3 111.6(2)
C1 N2 C4 123.2(2)
C3 N2 C4 125.2(2)

loop_
_geom_bond_atom_site_label_1
_geom_bond_atom_site_label_2
_geom_bond_distance
Au1 C1 2.025(3)
Au1 C28 2.038(3)
C1 N2 1.354(3)
C1 N1 1.356(3)
C2 C3 1.349(4)
C2 N1 1.387(3)
C2 H2 0.9500
C3 N2 1.389(3)
C3 H3 0.9500
C4 C5 1.393(4)
C4 C9 1.399(4)
C4 N2 1.446(3)
C5 C6 1.398(4)
C5 C10 1.514(4)
C6 C7 1.381(4)
C6 H6 0.9500
C7 C8 1.377(4)
C7 H7 0.9500
C8 C9 1.399(4)
C8 H8 0.9500
C9 C13 1.518(4)
C10 C11 1.514(5)
C10 C12 1.524(5)
C10 H10 1.0000
C11 H11A 0.9800
C11 H11B 0.9800
C11 H11C 0.9800
C12 H12A 0.9800
C12 H12B 0.9800
C12 H12C 0.9800
C13 C14 1.525(4)
C13 C15 1.530(4)
C13 H13 1.0000
C14 H14A 0.9800
C14 H14B 0.9800
C14 H14C 0.9800
C15 H15A 0.9800
C15 H15B 0.9800
C15 H15C 0.9800
C16 C17 1.394(4)
C16 C21 1.397(4)
C16 N1 1.445(3)
C17 C18 1.390(4)
C17 C22 1.522(4)
C18 C19 1.388(4)
C18 H18 0.9500
C19 C20 1.377(4)
C19 H19 0.9500
C20 C21 1.397(4)
C20 H20 0.9500
C21 C25 1.522(4)
C22 C24 1.495(5)
C22 C23 1.517(5)
C22 H22 1.0000
C23 H23A 0.9800
C23 H23B 0.9800
C23 H23C 0.9800
C24 H24A 0.9800
C24 H24B 0.9800
C24 H24C 0.9800
C25 C26 1.519(4)
C25 C27 1.532(4)
C25 H25 1.0000
C26 H26A 0.9800
C26 H26B 0.9800
C26 H26C 0.9800
C27 H27A 0.9800
C27 H27B 0.9800
C27 H27C 0.9800
C28 C29 1.404(4)
C28 C33 1.410(4)
C29 C30 1.398(4)
C29 C34 1.505(4)
C30 C31 1.384(5)
C30 H30 0.9500
C31 C32 1.382(5)
C31 C35 1.513(4)
C32 C33 1.400(4)
C32 H32 0.9500
C33 C36 1.511(4)
C34 H34A 0.9800
C34 H34B 0.9800
C34 H34C 0.9800
C35 H35A 0.9800
C35 H35B 0.9800
C35 H35C 0.9800
C36 H36A 0.9800
C36 H36B 0.9800
C36 H36C 0.9800

loop_
_geom_torsion_atom_site_label_1
_geom_torsion_atom_site_label_2
_geom_torsion_atom_site_label_3
_geom_torsion_atom_site_label_4
_geom_torsion
N1 C2 C3 N2 0.3(3)
C9 C4 C5 C6 0.1(4)
N2 C4 C5 C6 179.5(2)
C9 C4 C5 C10 -178.6(3)
N2 C4 C5 C10 0.8(4)
C4 C5 C6 C7 -0.2(4)
C10 C5 C6 C7 178.5(3)
C5 C6 C7 C8 0.3(5)
C6 C7 C8 C9 -0.2(5)
C7 C8 C9 C4 0.1(4)
C7 C8 C9 C13 178.7(3)
C5 C4 C9 C8 0.0(4)
N2 C4 C9 C8 -179.4(2)
C5 C4 C9 C13 -178.6(3)
N2 C4 C9 C13 2.0(4)
C4 C5 C10 C11 101.7(4)
C6 C5 C10 C11 -76.9(4)
C4 C5 C10 C12 -134.1(3)
C6 C5 C10 C12 47.3(4)
C8 C9 C13 C14 58.5(4)
C4 C9 C13 C14 -122.9(3)
C8 C9 C13 C15 -64.2(4)
C4 C9 C13 C15 114.4(3)
C21 C16 C17 C18 2.9(4)
N1 C16 C17 C18 -177.2(2)
C21 C16 C17 C22 -174.6(2)
N1 C16 C17 C22 5.3(4)
C16 C17 C18 C19 -0.1(4)
C22 C17 C18 C19 177.4(3)
C17 C18 C19 C20 -1.5(4)
C18 C19 C20 C21 0.6(4)
C17 C16 C21 C20 -3.9(4)
N1 C16 C21 C20 176.3(2)
C17 C16 C21 C25 173.7(2)
N1 C16 C21 C25 -6.2(4)
C19 C20 C21 C16 2.0(4)
C19 C20 C21 C25 -175.6(3)
C18 C17 C22 C24 61.3(4)
C16 C17 C22 C24 -121.2(4)
C18 C17 C22 C23 -65.0(4)
C16 C17 C22 C23 112.5(4)
C16 C21 C25 C26 115.4(3)
C20 C21 C25 C26 -67.1(4)
C16 C21 C25 C27 -120.5(3)
C20 C21 C25 C27 57.0(4)
C33 C28 C29 C30 -0.3(4)
Au1 C28 C29 C30 -178.9(2)
C33 C28 C29 C34 179.5(3)
Au1 C28 C29 C34 0.9(4)
C28 C29 C30 C31 0.5(4)
C34 C29 C30 C31 -179.4(3)
C29 C30 C31 C32 0.4(4)
C29 C30 C31 C35 -178.8(3)
C30 C31 C32 C33 -1.3(4)
C35 C31 C32 C33 177.9(3)
C31 C32 C33 C28 1.5(4)
C31 C32 C33 C36 -177.7(3)
C29 C28 C33 C32 -0.6(4)
Au1 C28 C33 C32 178.0(2)
C29 C28 C33 C36 178.6(3)
Au1 C28 C33 C36 -2.8(4)
N2 C1 N1 C2 -0.5(3)
Au1 C1 N1 C2 177.33(19)
N2 C1 N1 C16 172.0(2)
Au1 C1 N1 C16 -10.1(4)
C3 C2 N1 C1 0.1(3)
C3 C2 N1 C16 -172.4(2)
C17 C16 N1 C1 -94.5(3)
C21 C16 N1 C1 85.4(3)
C17 C16 N1 C2 77.1(3)
C21 C16 N1 C2 -103.1(3)
N1 C1 N2 C3 0.7(3)
Au1 C1 N2 C3 -177.10(19)
N1 C1 N2 C4 -179.0(2)
Au1 C1 N2 C4 3.2(4)
C2 C3 N2 C1 -0.7(3)
C2 C3 N2 C4 179.0(2)
C5 C4 N2 C1 -104.5(3)
C9 C4 N2 C1 74.9(3)
C5 C4 N2 C3 75.8(3)
C9 C4 N2 C3 -104.7(3)
